data_7106599
loop_
_publ_author_name
'Tamas Panda'
'Pradip Pachfule'
'Rahul Banerjee'

_publ_section_title
;
 Template induced structural isomerism and enhancement of porosity in
 manganese(II) based metal-organic frameworks (Mn-MOFs)
;
_journal_name_full Chem.Commun.
_journal_page_first 7674
_journal_paper_doi 10.1039/c1cc12278a
_journal_volume 47
_journal_year 2011
_chemical_formula_moiety 'C26 H24 Mn2 N8 O10'
_chemical_formula_sum 'C26 H24 Mn2 N8 O10'
_chemical_formula_weight 718.41
_chemical_name_systematic
;
?
;
_space_group_IT_number 14
_symmetry_cell_setting monoclinic
_symmetry_space_group_name_Hall '-P 2ybc'
_symmetry_space_group_name_H-M 'P 1 21/c 1'
_atom_sites_solution_hydrogens geom
_atom_sites_solution_primary direct
_atom_sites_solution_secondary difmap
_audit_creation_method SHELXL-97
_cell_angle_alpha 90.00
_cell_angle_beta 95.049(2)
_cell_angle_gamma 90.00
_cell_formula_units_Z 4
_cell_length_a 10.7892(4)
_cell_length_b 13.641(2)
_cell_length_c 19.851(3)
_cell_measurement_reflns_used 6794
_cell_measurement_temperature 190(2)
_cell_measurement_theta_max 28.27
_cell_measurement_theta_min 1.85
_cell_volume 2910.2(6)
_computing_cell_refinement 'Bruker SMART'
_computing_data_collection 'Bruker SMART'
_computing_data_reduction 'Bruker SAINT'
_computing_molecular_graphics 'Bruker SHELXTL'
_computing_publication_material 'Bruker SHELXTL'
_computing_structure_refinement 'Bruker SHELXTL'
_computing_structure_solution 'Bruker SHELXTL'
_diffrn_ambient_temperature 190(2)
_diffrn_measured_fraction_theta_full 0.941
_diffrn_measured_fraction_theta_max 0.94
_diffrn_radiation_monochromator graphite
_diffrn_radiation_source 'fine-focus sealed tube'
_diffrn_radiation_type MoK\a
_diffrn_radiation_wavelength 0.71073
_diffrn_reflns_av_R_equivalents 0.0592
_diffrn_reflns_av_sigmaI/netI 0.0372
_diffrn_reflns_limit_h_max 13
_diffrn_reflns_limit_h_min -13
_diffrn_reflns_limit_k_max 17
_diffrn_reflns_limit_k_min -18
_diffrn_reflns_limit_l_max 25
_diffrn_reflns_limit_l_min -25
_diffrn_reflns_number 32862
_diffrn_reflns_theta_full 28.27
_diffrn_reflns_theta_max 28.27
_diffrn_reflns_theta_min 1.81
_exptl_absorpt_coefficient_mu 0.940
_exptl_absorpt_correction_T_max 0.8787
_exptl_absorpt_correction_T_min 0.7076
_exptl_absorpt_correction_type multi-scan
_exptl_absorpt_process_details 'Blessing, Acta Cryst. (1995) A51 33-58'
_exptl_crystal_colour Yellow
_exptl_crystal_density_diffrn 1.640
_exptl_crystal_density_method 'not measured'
_exptl_crystal_description Plate
_exptl_crystal_F_000 1464
_exptl_crystal_size_max 0.34
_exptl_crystal_size_mid 0.25
_exptl_crystal_size_min 0.24
_refine_diff_density_max 0.577
_refine_diff_density_min -0.302
_refine_diff_density_rms 0.073
_refine_ls_extinction_method none
_refine_ls_goodness_of_fit_ref 1.157
_refine_ls_hydrogen_treatment constr
_refine_ls_matrix_type full
_refine_ls_number_parameters 419
_refine_ls_number_reflns 6794
_refine_ls_number_restraints 0
_refine_ls_restrained_S_all 1.157
_refine_ls_R_factor_all 0.0530
_refine_ls_R_factor_gt 0.0462
_refine_ls_shift/su_max 0.004
_refine_ls_shift/su_mean 0.000
_refine_ls_structure_factor_coef Fsqd
_refine_ls_weighting_details 'calc w=1/[\s^2^(Fo^2^)+(0.0422P)^2^+1.6385P] where P=(Fo^2^+2Fc^2^)/3'
_refine_ls_weighting_scheme calc
_refine_ls_wR_factor_gt 0.1024
_refine_ls_wR_factor_ref 0.1057
_reflns_number_gt 6116
_reflns_number_total 6794
_reflns_threshold_expression >2sigma(I)
_cod_data_source_file c1cc12278a.txt
_cod_data_source_block Mn-5TIA-1
_cod_original_cell_volume 2910.2(7)
_cod_original_sg_symbol_H-M P21/c
_cod_database_code 7106599

loop_
_symmetry_equiv_pos_as_xyz
'x, y, z'
'-x, y+1/2, -z+1/2'
'-x, -y, -z'
'x, -y-1/2, z-1/2'

loop_
_atom_site_label
_atom_site_type_symbol
_atom_site_fract_x
_atom_site_fract_y
_atom_site_fract_z
_atom_site_U_iso_or_equiv
_atom_site_adp_type
_atom_site_occupancy
_atom_site_symmetry_multiplicity
_atom_site_calc_flag
_atom_site_refinement_flags
_atom_site_disorder_assembly
_atom_site_disorder_group
C1 C 0.7783(2) 0.00715(17) 0.25256(11) 0.0247(5) Uani 1 1 d . . .
C2 C 0.7881(2) -0.06988(16) 0.19909(11) 0.0228(4) Uani 1 1 d . . .
C3 C 0.8873(2) -0.13546(17) 0.20119(11) 0.0247(5) Uani 1 1 d . . .
H10 H 0.9479 -0.1347 0.2375 0.030 Uiso 1 1 calc R . .
C4 C 0.8953(2) -0.20250(16) 0.14840(12) 0.0251(5) Uani 1 1 d . . .
C5 C 0.8021(2) -0.20498(17) 0.09489(12) 0.0269(5) Uani 1 1 d . . .
H12 H 0.8052 -0.2510 0.0605 0.032 Uiso 1 1 calc R . .
C6 C 0.7047(2) -0.13825(17) 0.09334(11) 0.0248(5) Uani 1 1 d . . .
C7 C 0.6977(2) -0.07043(16) 0.14464(11) 0.0237(5) Uani 1 1 d . . .
H8 H 0.6328 -0.0254 0.1427 0.028 Uiso 1 1 calc R . .
C8 C 0.6273(3) -0.1407(2) -0.02936(13) 0.0394(6) Uani 1 1 d . . .
H15 H 0.7029 -0.1536 -0.0467 0.047 Uiso 1 1 calc R . .
C9 C 0.4881(2) -0.11671(19) 0.03884(14) 0.0348(6) Uani 1 1 d . . .
H16 H 0.4484 -0.1092 0.0782 0.042 Uiso 1 1 calc R . .
C10 C 1.0050(2) -0.27191(17) 0.14839(12) 0.0282(5) Uani 1 1 d . . .
C11 C 0.6011(2) 0.27553(17) 0.18809(11) 0.0261(5) Uani 1 1 d . . .
H13 H 0.6241 0.2217 0.1632 0.031 Uiso 1 1 calc R . .
C12 C 0.5239(2) 0.41317(19) 0.21633(12) 0.0329(6) Uani 1 1 d . . .
H14 H 0.4830 0.4733 0.2140 0.040 Uiso 1 1 calc R . .
C13 C 0.4898(2) 0.36974(16) 0.09309(11) 0.0220(4) Uani 1 1 d . . .
C14 C 0.5647(2) 0.34939(16) 0.04145(11) 0.0238(5) Uani 1 1 d . . .
H5 H 0.6445 0.3245 0.0511 0.029 Uiso 1 1 calc R . .
C15 C 0.5179(2) 0.36705(16) -0.02495(11) 0.0220(4) Uani 1 1 d . . .
C16 C 0.3996(2) 0.40623(16) -0.03842(11) 0.0221(4) Uani 1 1 d . . .
H1 H 0.3698 0.4197 -0.0829 0.027 Uiso 1 1 calc R . .
C17 C 0.3251(2) 0.42557(15) 0.01359(11) 0.0209(4) Uani 1 1 d . . .
C18 C 0.3700(2) 0.40590(16) 0.08000(11) 0.0219(4) Uani 1 1 d . . .
H3 H 0.3203 0.4169 0.1152 0.026 Uiso 1 1 calc R . .
C19 C 0.1976(2) 0.47033(17) -0.00183(11) 0.0242(5) Uani 1 1 d . . .
C20 C 0.5958(2) 0.15113(16) 0.41685(11) 0.0235(4) Uani 1 1 d . . .
C21 C 1.0424(3) -0.2111(2) 0.43337(17) 0.0485(7) Uani 1 1 d . . .
H45 H 1.0307 -0.1803 0.4741 0.058 Uiso 1 1 calc R . .
C22 C 1.1077(4) -0.3544(3) 0.49911(19) 0.0639(9) Uani 1 1 d . . .
H47A H 1.0968 -0.3109 0.5361 0.096 Uiso 1 1 calc R . .
H47B H 1.1917 -0.3783 0.5027 0.096 Uiso 1 1 calc R . .
H47C H 1.0513 -0.4086 0.5005 0.096 Uiso 1 1 calc R . .
C23 C 1.1140(4) -0.3511(3) 0.3750(2) 0.0799(12) Uani 1 1 d . . .
H46A H 1.1006 -0.3081 0.3368 0.120 Uiso 1 1 calc R . .
H46B H 1.0627 -0.4083 0.3677 0.120 Uiso 1 1 calc R . .
H46C H 1.1999 -0.3703 0.3805 0.120 Uiso 1 1 calc R . .
C24 C 1.1822(3) 0.0632(2) 0.28281(14) 0.0397(6) Uani 1 1 d . . .
H44 H 1.2131 0.0993 0.3203 0.048 Uiso 1 1 calc R . .
C25 C 1.3315(4) 0.1499(3) 0.2213(2) 0.0798(13) Uani 1 1 d . . .
H42A H 1.3584 0.1730 0.2658 0.120 Uiso 1 1 calc R . .
H42B H 1.2995 0.2038 0.1939 0.120 Uiso 1 1 calc R . .
H42C H 1.4006 0.1210 0.2012 0.120 Uiso 1 1 calc R . .
C26 C 1.1935(4) 0.0202(3) 0.16540(17) 0.0673(11) Uani 1 1 d . . .
H43A H 1.1514 0.0627 0.1323 0.101 Uiso 1 1 calc R . .
H43B H 1.1379 -0.0307 0.1771 0.101 Uiso 1 1 calc R . .
H43C H 1.2646 -0.0085 0.1471 0.101 Uiso 1 1 calc R . .
Mn1 Mn 0.72991(3) 0.17935(2) 0.319447(15) 0.01954(9) Uani 1 1 d . . .
Mn2 Mn 0.99637(3) -0.00484(3) 0.382435(16) 0.02375(10) Uani 1 1 d . . .
N1 N 0.61098(18) -0.13602(14) 0.03740(10) 0.0270(4) Uani 1 1 d . . .
N2 N 0.4328(2) -0.10995(18) -0.02181(12) 0.0428(6) Uani 1 1 d . . .
N3 N 0.5229(2) -0.12460(18) -0.06639(12) 0.0458(6) Uani 1 1 d . . .
N4 N 0.62640(18) 0.28637(14) 0.25317(10) 0.0263(4) Uani 1 1 d . . .
N5 N 0.5762(2) 0.37484(16) 0.27157(10) 0.0351(5) Uani 1 1 d . . .
N6 N 0.53676(17) 0.35374(14) 0.16206(9) 0.0238(4) Uani 1 1 d . . .
N7 N 1.0824(2) -0.30133(18) 0.43477(13) 0.0458(6) Uani 1 1 d . . .
N8 N 1.2341(2) 0.0767(2) 0.22558(12) 0.0479(6) Uani 1 1 d . . .
O1 O 0.70954(17) 0.07940(13) 0.23695(9) 0.0355(4) Uani 1 1 d . . .
O2 O 0.83385(17) -0.00158(15) 0.30970(9) 0.0412(5) Uani 1 1 d . . .
O3 O 0.99403(18) -0.34378(13) 0.10906(9) 0.0390(4) Uani 1 1 d . . .
O4 O 1.09930(16) -0.25088(14) 0.18651(10) 0.0383(4) Uani 1 1 d . . .
O5 O 0.55489(16) 0.12314(14) 0.35907(8) 0.0350(4) Uani 1 1 d . . .
O6 O 0.69890(16) 0.19281(14) 0.42684(9) 0.0370(4) Uani 1 1 d . . .
O7 O 0.17191(16) 0.50002(14) -0.06120(9) 0.0376(4) Uani 1 1 d . . .
O8 O 0.12854(17) 0.47461(17) 0.04433(9) 0.0461(5) Uani 1 1 d . . .
O9 O 1.0190(2) -0.16400(16) 0.37967(11) 0.0569(6) Uani 1 1 d . . .
O10 O 1.09614(19) 0.00640(16) 0.28986(10) 0.0467(5) Uani 1 1 d . . .

loop_
_atom_site_aniso_label
_atom_site_aniso_U_11
_atom_site_aniso_U_22
_atom_site_aniso_U_33
_atom_site_aniso_U_23
_atom_site_aniso_U_13
_atom_site_aniso_U_12
C1 0.0205(11) 0.0327(12) 0.0215(11) -0.0037(9) 0.0046(9) -0.0059(9)
C2 0.0229(11) 0.0239(11) 0.0214(10) -0.0019(8) 0.0014(8) -0.0015(8)
C3 0.0213(11) 0.0273(11) 0.0253(11) -0.0006(9) -0.0001(9) 0.0007(9)
C4 0.0232(11) 0.0236(11) 0.0287(12) 0.0005(9) 0.0033(9) 0.0015(9)
C5 0.0292(12) 0.0258(11) 0.0256(11) -0.0068(9) 0.0025(9) 0.0001(9)
C6 0.0238(11) 0.0252(11) 0.0248(11) -0.0012(9) -0.0018(9) -0.0014(9)
C7 0.0219(11) 0.0246(11) 0.0246(11) -0.0007(9) 0.0015(9) 0.0017(8)
C8 0.0478(16) 0.0432(15) 0.0268(13) -0.0066(11) 0.0008(11) -0.0021(13)
C9 0.0303(13) 0.0302(13) 0.0427(15) -0.0011(11) -0.0042(11) 0.0003(10)
C10 0.0288(12) 0.0289(12) 0.0277(12) 0.0019(9) 0.0061(10) 0.0022(10)
C11 0.0277(12) 0.0245(11) 0.0261(11) 0.0023(9) 0.0029(9) 0.0067(9)
C12 0.0390(14) 0.0323(13) 0.0270(12) -0.0017(10) 0.0005(10) 0.0128(11)
C13 0.0242(11) 0.0236(11) 0.0184(10) 0.0021(8) 0.0022(8) 0.0006(9)
C14 0.0214(11) 0.0247(11) 0.0255(11) 0.0038(9) 0.0037(9) 0.0035(9)
C15 0.0221(11) 0.0218(11) 0.0228(11) -0.0012(8) 0.0050(9) -0.0009(8)
C16 0.0239(11) 0.0251(11) 0.0172(10) 0.0002(8) 0.0006(8) -0.0009(9)
C17 0.0185(10) 0.0215(10) 0.0226(11) -0.0016(8) 0.0014(8) -0.0005(8)
C18 0.0210(10) 0.0235(11) 0.0217(10) -0.0005(8) 0.0052(8) 0.0000(8)
C19 0.0181(10) 0.0292(12) 0.0248(11) -0.0034(9) -0.0007(9) 0.0002(9)
C20 0.0242(11) 0.0223(11) 0.0246(11) 0.0019(8) 0.0058(9) 0.0023(9)
C21 0.0571(19) 0.0410(16) 0.0482(18) -0.0086(14) 0.0096(15) -0.0008(14)
C22 0.065(2) 0.050(2) 0.076(3) 0.0085(18) 0.0061(19) 0.0020(17)
C23 0.096(3) 0.063(2) 0.085(3) -0.027(2) 0.033(2) 0.002(2)
C24 0.0337(14) 0.0545(18) 0.0309(14) 0.0009(12) 0.0038(11) -0.0003(12)
C25 0.071(3) 0.099(3) 0.073(3) 0.014(2) 0.023(2) -0.032(2)
C26 0.057(2) 0.112(3) 0.0349(17) -0.0030(18) 0.0110(15) -0.009(2)
Mn1 0.01833(17) 0.02388(18) 0.01650(16) -0.00018(12) 0.00211(12) -0.00147(12)
Mn2 0.02037(18) 0.0315(2) 0.01915(18) 0.00036(13) 0.00061(13) -0.00440(13)
N1 0.0285(10) 0.0267(10) 0.0245(10) -0.0044(8) -0.0045(8) 0.0000(8)
N2 0.0395(13) 0.0363(13) 0.0492(14) -0.0003(11) -0.0151(11) -0.0017(10)
N3 0.0574(16) 0.0445(14) 0.0323(12) -0.0032(10) -0.0133(11) -0.0033(12)
N4 0.0284(10) 0.0271(10) 0.0234(9) 0.0033(8) 0.0026(8) 0.0035(8)
N5 0.0431(12) 0.0357(12) 0.0258(10) -0.0014(9) -0.0006(9) 0.0123(10)
N6 0.0240(9) 0.0273(10) 0.0202(9) 0.0023(7) 0.0028(7) 0.0044(8)
N7 0.0462(14) 0.0365(13) 0.0565(15) -0.0090(11) 0.0139(12) 0.0000(11)
N8 0.0381(13) 0.0698(18) 0.0373(13) 0.0069(12) 0.0122(11) -0.0071(12)
O1 0.0414(10) 0.0314(9) 0.0335(9) -0.0077(7) 0.0028(8) 0.0090(8)
O2 0.0320(10) 0.0658(14) 0.0247(9) -0.0089(8) -0.0032(8) -0.0022(9)
O3 0.0444(11) 0.0315(10) 0.0410(10) -0.0051(8) 0.0039(9) 0.0118(8)
O4 0.0233(9) 0.0464(11) 0.0443(11) -0.0083(9) -0.0016(8) 0.0110(8)
O5 0.0364(10) 0.0495(11) 0.0198(8) -0.0013(7) 0.0067(7) -0.0136(8)
O6 0.0283(9) 0.0566(12) 0.0277(9) -0.0049(8) 0.0110(7) -0.0142(8)
O7 0.0233(9) 0.0588(12) 0.0299(9) 0.0063(8) -0.0018(7) 0.0047(8)
O8 0.0245(9) 0.0846(16) 0.0298(10) -0.0034(10) 0.0059(8) 0.0154(9)
O9 0.0786(16) 0.0391(12) 0.0532(14) -0.0022(10) 0.0070(12) 0.0004(11)
O10 0.0419(11) 0.0685(14) 0.0310(10) -0.0050(9) 0.0107(9) -0.0154(10)

loop_
_atom_type_symbol
_atom_type_description
_atom_type_scat_dispersion_real
_atom_type_scat_dispersion_imag
_atom_type_scat_source
C C 0.0033 0.0016 'International Tables Vol C Tables 4.2.6.8 and 6.1.1.4'
H H 0.0000 0.0000 'International Tables Vol C Tables 4.2.6.8 and 6.1.1.4'
Mn Mn 0.3368 0.7283 'International Tables Vol C Tables 4.2.6.8 and 6.1.1.4'
N N 0.0061 0.0033 'International Tables Vol C Tables 4.2.6.8 and 6.1.1.4'
O O 0.0106 0.0060 'International Tables Vol C Tables 4.2.6.8 and 6.1.1.4'

loop_
_geom_angle_atom_site_label_1
_geom_angle_atom_site_label_2
_geom_angle_atom_site_label_3
_geom_angle
_geom_angle_site_symmetry_1
_geom_angle_site_symmetry_3
_geom_angle_publ_flag
O2 C1 O1 121.9(2) . . ?
O2 C1 C2 121.3(2) . . ?
O1 C1 C2 116.8(2) . . ?
C7 C2 C3 120.3(2) . . ?
C7 C2 C1 117.7(2) . . ?
C3 C2 C1 121.9(2) . . ?
C2 C3 C4 119.7(2) . . ?
C2 C3 H10 120.2 . . ?
C4 C3 H10 120.2 . . ?
C5 C4 C3 119.8(2) . . ?
C5 C4 C10 119.7(2) . . ?
C3 C4 C10 120.6(2) . . ?
C6 C5 C4 119.6(2) . . ?
C6 C5 H12 120.2 . . ?
C4 C5 H12 120.2 . . ?
C7 C6 C5 120.9(2) . . ?
C7 C6 N1 118.4(2) . . ?
C5 C6 N1 120.8(2) . . ?
C6 C7 C2 119.7(2) . . ?
C6 C7 H8 120.1 . . ?
C2 C7 H8 120.1 . . ?
N3 C8 N1 111.3(3) . . ?
N3 C8 H15 124.4 . . ?
N1 C8 H15 124.4 . . ?
N2 C9 N1 111.4(2) . . ?
N2 C9 H16 124.3 . . ?
N1 C9 H16 124.3 . . ?
O4 C10 O3 125.9(2) . . ?
O4 C10 C4 116.8(2) . . ?
O3 C10 C4 117.3(2) . . ?
N4 C11 N6 110.2(2) . . ?
N4 C11 H13 124.9 . . ?
N6 C11 H13 124.9 . . ?
N5 C12 N6 111.1(2) . . ?
N5 C12 H14 124.4 . . ?
N6 C12 H14 124.4 . . ?
C18 C13 C14 121.8(2) . . ?
C18 C13 N6 118.59(19) . . ?
C14 C13 N6 119.64(19) . . ?
C13 C14 C15 118.6(2) . . ?
C13 C14 H5 120.7 . . ?
C15 C14 H5 120.7 . . ?
C16 C15 C14 120.0(2) . . ?
C16 C15 C20 118.7(2) . 4_565 ?
C14 C15 C20 121.1(2) . 4_565 ?
C15 C16 C17 120.8(2) . . ?
C15 C16 H1 119.6 . . ?
C17 C16 H1 119.6 . . ?
C16 C17 C18 119.5(2) . . ?
C16 C17 C19 120.14(19) . . ?
C18 C17 C19 120.33(19) . . ?
C13 C18 C17 119.19(19) . . ?
C13 C18 H3 120.4 . . ?
C17 C18 H3 120.4 . . ?
O8 C19 O7 125.8(2) . . ?
O8 C19 C17 117.9(2) . . ?
O7 C19 C17 116.3(2) . . ?
O6 C20 O5 121.4(2) . . ?
O6 C20 C15 120.1(2) . 4_566 ?
O5 C20 C15 118.5(2) . 4_566 ?
O9 C21 N7 123.0(3) . . ?
O9 C21 H45 118.5 . . ?
N7 C21 H45 118.5 . . ?
N7 C22 H47A 109.5 . . ?
N7 C22 H47B 109.5 . . ?
H47A C22 H47B 109.5 . . ?
N7 C22 H47C 109.5 . . ?
H47A C22 H47C 109.5 . . ?
H47B C22 H47C 109.5 . . ?
N7 C23 H46A 109.5 . . ?
N7 C23 H46B 109.5 . . ?
H46A C23 H46B 109.5 . . ?
N7 C23 H46C 109.5 . . ?
H46A C23 H46C 109.5 . . ?
H46B C23 H46C 109.5 . . ?
O10 C24 N8 124.6(3) . . ?
O10 C24 H44 117.7 . . ?
N8 C24 H44 117.7 . . ?
N8 C25 H42A 109.5 . . ?
N8 C25 H42B 109.5 . . ?
H42A C25 H42B 109.5 . . ?
N8 C25 H42C 109.5 . . ?
H42A C25 H42C 109.5 . . ?
H42B C25 H42C 109.5 . . ?
N8 C26 H43A 109.5 . . ?
N8 C26 H43B 109.5 . . ?
H43A C26 H43B 109.5 . . ?
N8 C26 H43C 109.5 . . ?
H43A C26 H43C 109.5 . . ?
H43B C26 H43C 109.5 . . ?
O4 Mn1 O1 106.30(8) 2_755 . ?
O4 Mn1 O6 103.16(7) 2_755 . ?
O1 Mn1 O6 141.93(7) . . ?
O4 Mn1 N4 93.88(7) 2_755 . ?
O1 Mn1 N4 87.27(7) . . ?
O6 Mn1 N4 114.35(7) . . ?
O4 Mn1 O5 161.89(7) 2_755 . ?
O1 Mn1 O5 91.02(7) . . ?
O6 Mn1 O5 58.87(6) . . ?
N4 Mn1 O5 92.17(7) . . ?
O8 Mn2 O7 103.82(7) 2_645 4_666 ?
O8 Mn2 O2 86.15(7) 2_645 . ?
O7 Mn2 O2 169.90(7) 4_666 . ?
O8 Mn2 O9 87.96(9) 2_645 . ?
O7 Mn2 O9 86.99(9) 4_666 . ?
O2 Mn2 O9 95.11(9) . . ?
O8 Mn2 O3 96.28(8) 2_645 2_755 ?
O7 Mn2 O3 83.95(7) 4_666 2_755 ?
O2 Mn2 O3 93.45(8) . 2_755 ?
O9 Mn2 O3 170.69(9) . 2_755 ?
O8 Mn2 O10 168.00(8) 2_645 . ?
O7 Mn2 O10 87.64(8) 4_666 . ?
O2 Mn2 O10 82.52(7) . . ?
O9 Mn2 O10 89.11(8) . . ?
O3 Mn2 O10 88.37(7) 2_755 . ?
C8 N1 C9 104.0(2) . . ?
C8 N1 C6 127.8(2) . . ?
C9 N1 C6 127.8(2) . . ?
C9 N2 N3 106.9(2) . . ?
C8 N3 N2 106.4(2) . . ?
C11 N4 N5 107.90(18) . . ?
C11 N4 Mn1 124.54(16) . . ?
N5 N4 Mn1 127.55(14) . . ?
C12 N5 N4 106.21(19) . . ?
C11 N6 C12 104.58(19) . . ?
C11 N6 C13 127.74(19) . . ?
C12 N6 C13 127.66(19) . . ?
C21 N7 C23 122.1(3) . . ?
C21 N7 C22 121.2(3) . . ?
C23 N7 C22 116.4(3) . . ?
C24 N8 C26 120.7(3) . . ?
C24 N8 C25 120.5(3) . . ?
C26 N8 C25 118.7(3) . . ?
C1 O1 Mn1 107.11(15) . . ?
C1 O2 Mn2 155.01(17) . . ?
C10 O3 Mn2 136.96(17) . 2_745 ?
C10 O4 Mn1 122.56(16) . 2_745 ?
C20 O5 Mn1 88.71(13) . . ?
C20 O6 Mn1 91.00(14) . . ?
C19 O7 Mn2 128.40(16) . 4_465 ?
C19 O8 Mn2 173.96(19) . 2_655 ?
C21 O9 Mn2 120.2(2) . . ?
C24 O10 Mn2 124.50(18) . . ?

loop_
_geom_bond_atom_site_label_1
_geom_bond_atom_site_label_2
_geom_bond_distance
_geom_bond_site_symmetry_2
_geom_bond_publ_flag
C1 O2 1.241(3) . ?
C1 O1 1.256(3) . ?
C1 C2 1.504(3) . ?
C2 C7 1.390(3) . ?
C2 C3 1.393(3) . ?
C3 C4 1.399(3) . ?
C3 H10 0.9300 . ?
C4 C5 1.398(3) . ?
C4 C10 1.515(3) . ?
C5 C6 1.388(3) . ?
C5 H12 0.9300 . ?
C6 C7 1.383(3) . ?
C6 N1 1.435(3) . ?
C7 H8 0.9300 . ?
C8 N3 1.308(4) . ?
C8 N1 1.354(3) . ?
C8 H15 0.9300 . ?
C9 N2 1.299(3) . ?
C9 N1 1.354(3) . ?
C9 H16 0.9300 . ?
C10 O4 1.247(3) . ?
C10 O3 1.252(3) . ?
C11 N4 1.305(3) . ?
C11 N6 1.351(3) . ?
C11 H13 0.9300 . ?
C12 N5 1.298(3) . ?
C12 N6 1.365(3) . ?
C12 H14 0.9300 . ?
C13 C18 1.386(3) . ?
C13 C14 1.388(3) . ?
C13 N6 1.434(3) . ?
C14 C15 1.391(3) . ?
C14 H5 0.9300 . ?
C15 C16 1.388(3) . ?
C15 C20 1.508(3) 4_565 ?
C16 C17 1.388(3) . ?
C16 H1 0.9300 . ?
C17 C18 1.390(3) . ?
C17 C19 1.512(3) . ?
C18 H3 0.9300 . ?
C19 O8 1.232(3) . ?
C19 O7 1.254(3) . ?
C20 O6 1.250(3) . ?
C20 O5 1.252(3) . ?
C20 C15 1.508(3) 4_566 ?
C21 O9 1.251(4) . ?
C21 N7 1.304(4) . ?
C21 H45 0.9300 . ?
C22 N7 1.473(4) . ?
C22 H47A 0.9600 . ?
C22 H47B 0.9600 . ?
C22 H47C 0.9600 . ?
C23 N7 1.434(4) . ?
C23 H46A 0.9600 . ?
C23 H46B 0.9600 . ?
C23 H46C 0.9600 . ?
C24 O10 1.226(3) . ?
C24 N8 1.323(3) . ?
C24 H44 0.9300 . ?
C25 N8 1.457(4) . ?
C25 H42A 0.9600 . ?
C25 H42B 0.9600 . ?
C25 H42C 0.9600 . ?
C26 N8 1.456(4) . ?
C26 H43A 0.9600 . ?
C26 H43B 0.9600 . ?
C26 H43C 0.9600 . ?
Mn1 O4 2.0867(17) 2_755 ?
Mn1 O1 2.1272(17) . ?
Mn1 O6 2.1946(17) . ?
Mn1 N4 2.2025(19) . ?
Mn1 O5 2.2435(17) . ?
Mn2 O8 2.0864(18) 2_645 ?
Mn2 O7 2.1143(18) 4_666 ?
Mn2 O2 2.1715(18) . ?
Mn2 O9 2.186(2) . ?
Mn2 O3 2.2052(19) 2_755 ?
Mn2 O10 2.2154(19) . ?
N2 N3 1.385(4) . ?
N4 N5 1.385(3) . ?
O3 Mn2 2.2053(19) 2_745 ?
O4 Mn1 2.0867(17) 2_745 ?
O7 Mn2 2.1142(18) 4_465 ?
O8 Mn2 2.0865(18) 2_655 ?

loop_
_geom_torsion_atom_site_label_1
_geom_torsion_atom_site_label_2
_geom_torsion_atom_site_label_3
_geom_torsion_atom_site_label_4
_geom_torsion
_geom_torsion_site_symmetry_1
_geom_torsion_site_symmetry_2
_geom_torsion_site_symmetry_3
_geom_torsion_site_symmetry_4
_geom_torsion_publ_flag
O2 C1 C2 C7 161.6(2) . . . . ?
O1 C1 C2 C7 -17.1(3) . . . . ?
O2 C1 C2 C3 -22.0(3) . . . . ?
O1 C1 C2 C3 159.3(2) . . . . ?
C7 C2 C3 C4 -0.4(3) . . . . ?
C1 C2 C3 C4 -176.7(2) . . . . ?
C2 C3 C4 C5 -1.7(3) . . . . ?
C2 C3 C4 C10 177.7(2) . . . . ?
C3 C4 C5 C6 2.5(3) . . . . ?
C10 C4 C5 C6 -176.9(2) . . . . ?
C4 C5 C6 C7 -1.1(3) . . . . ?
C4 C5 C6 N1 177.0(2) . . . . ?
C5 C6 C7 C2 -1.1(3) . . . . ?
N1 C6 C7 C2 -179.2(2) . . . . ?
C3 C2 C7 C6 1.8(3) . . . . ?
C1 C2 C7 C6 178.3(2) . . . . ?
C5 C4 C10 O4 162.1(2) . . . . ?
C3 C4 C10 O4 -17.4(3) . . . . ?
C5 C4 C10 O3 -16.3(3) . . . . ?
C3 C4 C10 O3 164.3(2) . . . . ?
C18 C13 C14 C15 0.7(3) . . . . ?
N6 C13 C14 C15 -178.9(2) . . . . ?
C13 C14 C15 C16 1.4(3) . . . . ?
C13 C14 C15 C20 178.5(2) . . . 4_565 ?
C14 C15 C16 C17 -1.9(3) . . . . ?
C20 C15 C16 C17 -179.1(2) 4_565 . . . ?
C15 C16 C17 C18 0.3(3) . . . . ?
C15 C16 C17 C19 178.6(2) . . . . ?
C14 C13 C18 C17 -2.3(3) . . . . ?
N6 C13 C18 C17 177.4(2) . . . . ?
C16 C17 C18 C13 1.7(3) . . . . ?
C19 C17 C18 C13 -176.6(2) . . . . ?
C16 C17 C19 O8 170.8(2) . . . . ?
C18 C17 C19 O8 -10.9(3) . . . . ?
C16 C17 C19 O7 -9.2(3) . . . . ?
C18 C17 C19 O7 169.1(2) . . . . ?
N3 C8 N1 C9 0.5(3) . . . . ?
N3 C8 N1 C6 -172.2(2) . . . . ?
N2 C9 N1 C8 0.0(3) . . . . ?
N2 C9 N1 C6 172.7(2) . . . . ?
C7 C6 N1 C8 133.8(3) . . . . ?
C5 C6 N1 C8 -44.3(4) . . . . ?
C7 C6 N1 C9 -37.3(3) . . . . ?
C5 C6 N1 C9 144.6(2) . . . . ?
N1 C9 N2 N3 -0.5(3) . . . . ?
N1 C8 N3 N2 -0.8(3) . . . . ?
C9 N2 N3 C8 0.8(3) . . . . ?
N6 C11 N4 N5 0.5(3) . . . . ?
N6 C11 N4 Mn1 -179.96(14) . . . . ?
O4 Mn1 N4 C11 94.6(2) 2_755 . . . ?
O1 Mn1 N4 C11 -11.56(19) . . . . ?
O6 Mn1 N4 C11 -159.07(18) . . . . ?
O5 Mn1 N4 C11 -102.48(19) . . . . ?
O4 Mn1 N4 N5 -85.9(2) 2_755 . . . ?
O1 Mn1 N4 N5 167.9(2) . . . . ?
O6 Mn1 N4 N5 20.4(2) . . . . ?
O5 Mn1 N4 N5 77.0(2) . . . . ?
N6 C12 N5 N4 0.2(3) . . . . ?
C11 N4 N5 C12 -0.4(3) . . . . ?
Mn1 N4 N5 C12 -179.98(17) . . . . ?
N4 C11 N6 C12 -0.3(3) . . . . ?
N4 C11 N6 C13 -179.0(2) . . . . ?
N5 C12 N6 C11 0.0(3) . . . . ?
N5 C12 N6 C13 178.7(2) . . . . ?
C18 C13 N6 C11 136.0(2) . . . . ?
C14 C13 N6 C11 -44.4(3) . . . . ?
C18 C13 N6 C12 -42.3(3) . . . . ?
C14 C13 N6 C12 137.3(3) . . . . ?
O9 C21 N7 C23 6.0(5) . . . . ?
O9 C21 N7 C22 -179.5(3) . . . . ?
O10 C24 N8 C26 -2.2(5) . . . . ?
O10 C24 N8 C25 176.6(3) . . . . ?
O2 C1 O1 Mn1 6.6(3) . . . . ?
C2 C1 O1 Mn1 -174.79(15) . . . . ?
O4 Mn1 O1 C1 76.37(16) 2_755 . . . ?
O6 Mn1 O1 C1 -62.9(2) . . . . ?
N4 Mn1 O1 C1 169.62(16) . . . . ?
O5 Mn1 O1 C1 -98.26(16) . . . . ?
O1 C1 O2 Mn2 -110.6(4) . . . . ?
C2 C1 O2 Mn2 70.8(5) . . . . ?
O8 Mn2 O2 C1 177.3(4) 2_645 . . . ?
O7 Mn2 O2 C1 6.5(8) 4_666 . . . ?
O9 Mn2 O2 C1 -95.1(4) . . . . ?
O3 Mn2 O2 C1 81.2(4) 2_755 . . . ?
O10 Mn2 O2 C1 -6.7(4) . . . . ?
O4 C10 O3 Mn2 60.1(4) . . . 2_745 ?
C4 C10 O3 Mn2 -121.7(2) . . . 2_745 ?
O3 C10 O4 Mn1 10.2(4) . . . 2_745 ?
C4 C10 O4 Mn1 -167.94(15) . . . 2_745 ?
O6 C20 O5 Mn1 0.8(2) . . . . ?
C15 C20 O5 Mn1 -178.87(18) 4_566 . . . ?
O4 Mn1 O5 C20 -8.3(3) 2_755 . . . ?
O1 Mn1 O5 C20 154.94(14) . . . . ?
O6 Mn1 O5 C20 -0.43(13) . . . . ?
N4 Mn1 O5 C20 -117.76(14) . . . . ?
O5 C20 O6 Mn1 -0.8(2) . . . . ?
C15 C20 O6 Mn1 178.85(18) 4_566 . . . ?
O4 Mn1 O6 C20 177.94(14) 2_755 . . . ?
O1 Mn1 O6 C20 -42.1(2) . . . . ?
N4 Mn1 O6 C20 77.45(15) . . . . ?
O5 Mn1 O6 C20 0.43(13) . . . . ?
O8 C19 O7 Mn2 -31.2(4) . . . 4_465 ?
C17 C19 O7 Mn2 148.88(16) . . . 4_465 ?
O7 C19 O8 Mn2 -30(2) . . . 2_655 ?
C17 C19 O8 Mn2 149.5(17) . . . 2_655 ?
N7 C21 O9 Mn2 -165.1(2) . . . . ?
O8 Mn2 O9 C21 -50.4(2) 2_645 . . . ?
O7 Mn2 O9 C21 53.6(2) 4_666 . . . ?
O2 Mn2 O9 C21 -136.3(2) . . . . ?
O3 Mn2 O9 C21 66.9(6) 2_755 . . . ?
O10 Mn2 O9 C21 141.2(3) . . . . ?
N8 C24 O10 Mn2 -173.3(2) . . . . ?
O8 Mn2 O10 C24 152.6(4) 2_645 . . . ?
O7 Mn2 O10 C24 -44.5(2) 4_666 . . . ?
O2 Mn2 O10 C24 133.3(2) . . . . ?
O9 Mn2 O10 C24 -131.5(2) . . . . ?
O3 Mn2 O10 C24 39.6(2) 2_755 . . . ?
